data_4087834
loop_
_publ_author_name
'Hill, Anthony F.'
'Ward, Jas S.'
'Xiong, Yaoyao'

_publ_section_title
;
 Synthesis of a Stable Methylidyne Complex
;
_journal_issue 20
_journal_name_full Organometallics
_journal_page_first 5057
_journal_paper_doi 10.1021/acs.organomet.5b00635
_journal_volume 34
_journal_year 2015
_chemical_compound_source 'Research School of Chemistry'
_chemical_formula_moiety 'C47 H63 Br1 O2 P2 Si1 W1'
_chemical_formula_sum 'C47 H63 Br O2 P2 Si W'
_chemical_formula_weight 1013.80
_space_group_IT_number 14
_space_group_name_Hall '-P 2ybc'
_space_group_name_H-M_alt 'P 1 21/c 1'
_symmetry_cell_setting monoclinic
_symmetry_space_group_name_H-M 'P 1 21/c 1'
_atom_sites_solution_hydrogens difmap
_atom_sites_solution_primary other
_audit_creation_date 14-01-04
_audit_creation_method CRYSTALS_ver_14.23
_cell_angle_alpha 90
_cell_angle_beta 95.4929(7)
_cell_angle_gamma 90
_cell_formula_units_Z 4
_cell_length_a 14.51200(10)
_cell_length_b 18.8706(2)
_cell_length_c 16.8137(2)
_cell_measurement_reflns_used 13782
_cell_measurement_temperature 200
_cell_measurement_theta_max 30
_cell_measurement_theta_min 2.55
_cell_volume 4583.29(8)
_computing_cell_refinement 'DENZO/SCALEPACK (Otwinowski & Minor, 1997)'
_computing_data_collection 'COLLECT (Nonius, 2001).'
_computing_data_reduction 'DENZO/SCALEPACK (Otwinowski & Minor, 1997)'
_computing_molecular_graphics 'Ortep-3 for windows (Farrugia, 1997)'
_computing_publication_material 'CRYSTALS (Betteridge et al., 2003)'
_computing_structure_refinement 'CRYSTALS (Betteridge et al., 2003)'
_computing_structure_solution 'Superflip (Palatinus & Chapuis, 2007)'
_diffrn_ambient_temperature 200
_diffrn_measured_fraction_theta_full 0.999
_diffrn_measured_fraction_theta_max 0.999
_diffrn_measurement_device Area
_diffrn_measurement_device_type 'Nonius KappaCCD'
_diffrn_measurement_method '\f & \w scans'
_diffrn_radiation_monochromator graphite
_diffrn_radiation_type 'Mo K\a'
_diffrn_radiation_wavelength 0.71073
_diffrn_reflns_av_R_equivalents 0.040
_diffrn_reflns_limit_h_max 20
_diffrn_reflns_limit_h_min -20
_diffrn_reflns_limit_k_max 26
_diffrn_reflns_limit_k_min -26
_diffrn_reflns_limit_l_max 23
_diffrn_reflns_limit_l_min -23
_diffrn_reflns_number 26410
_diffrn_reflns_theta_full 30.019
_diffrn_reflns_theta_max 30.019
_diffrn_reflns_theta_min 2.578
_diffrn_standards_number 0
_exptl_absorpt_coefficient_mu 3.524
_exptl_absorpt_correction_T_max 1.00
_exptl_absorpt_correction_T_min 0.64
_exptl_absorpt_correction_type multi-scan
_exptl_absorpt_process_details 'DENZO/SCALEPACK (Otwinowski & Minor, 1997)'
_exptl_crystal_colour yellow
_exptl_crystal_density_diffrn 1.469
_exptl_crystal_density_method 'not measured'
_exptl_crystal_description lath
_exptl_crystal_F_000 2056
_exptl_crystal_size_max 0.57
_exptl_crystal_size_mid 0.35
_exptl_crystal_size_min 0.18
_refine_diff_density_max 2.79
_refine_diff_density_min -2.27
_refine_ls_extinction_method None
_refine_ls_goodness_of_fit_ref 0.9558
_refine_ls_hydrogen_treatment constr
_refine_ls_matrix_type full
_refine_ls_number_parameters 487
_refine_ls_number_reflns 13395
_refine_ls_number_restraints 0
_refine_ls_R_factor_all 0.0691
_refine_ls_R_factor_gt 0.0414
_refine_ls_shift/su_max 0.0036192
_refine_ls_shift/su_mean 0.0000343
_refine_ls_structure_factor_coef Fsqd
_refine_ls_weighting_details
;
 Method= Modified Sheldrick 
 w=1/[\s^2^(F^2^) + ( 0.04P)^2^ +11.87P] 
 ,where P=(max(Fo^2^,0) + 2Fc^2^)/3 
;
_refine_ls_weighting_scheme calc
_refine_ls_wR_factor_all 0.0968
_refine_ls_wR_factor_gt 0.0870
_refine_ls_wR_factor_ref 0.0968
_reflns_limit_h_max 20
_reflns_limit_h_min -20
_reflns_limit_k_max 26
_reflns_limit_k_min 0
_reflns_limit_l_max 23
_reflns_limit_l_min 0
_reflns_number_gt 9800
_reflns_number_total 13398
_reflns_threshold_expression I>2.0\s(I)
_oxford_diffrn_Wilson_B_factor 2.07
_oxford_diffrn_Wilson_scale 114.22
_oxford_refine_ls_r_factor_ref 0.0691
_oxford_refine_ls_scale 0.095502(16)
_oxford_reflns_number_all 13395
_oxford_reflns_threshold_expression_ref I>-10.0\s(I)
_oxford_structure_analysis_title 'JX018 At 13:45 on 4/ 1'
_cod_data_source_file om5b00635_si_002.cif
_cod_data_source_block Comp_3b
_cod_depositor_comments
;
The following automatic conversions were performed:

data item '_atom_sites_solution_primary' value 'Other' was changed to
'other' in accordance with the
/home/saulius/struct/COD-crude-data/automatic-downloads/DataCite-retrospective/ACS/depositions/lib/dictionaries/cif_core.dic
dictionary named 'cif_core.dic' version 2.4.2 last updated on
2011-04-26.

Automatic conversion script
Id: cif_fix_values 6909 2019-04-08 15:41:33Z antanas 
;
_cod_original_sg_symbol_H-M 'P 21/c '
_cod_original_formula_sum 'C47 H63 Br1 O2 P2 Si1 W1'
_cod_database_code 4087834

loop_
_symmetry_equiv_pos_as_xyz
x,y,z
-x,-y,-z
x,-y+1/2,z+1/2
-x,y+1/2,-z+1/2

loop_
_atom_site_label
_atom_site_type_symbol
_atom_site_fract_x
_atom_site_fract_y
_atom_site_fract_z
_atom_site_U_iso_or_equiv
_atom_site_occupancy
_atom_site_adp_type
_atom_site_refinement_flags_posn
Br1 Br 0.46829(3) 0.66121(3) 0.49054(3) 0.0482 1.0000 Uani .
O2 O 0.2142(2) 0.69646(19) 0.3636(2) 0.0524 1.0000 Uani .
O3 O 0.4320(3) 0.8551(2) 0.4278(2) 0.0629 1.0000 Uani .
P1 P 0.27081(6) 0.63837(5) 0.60511(6) 0.0251 1.0000 Uani .
P2 P 0.41142(7) 0.76982(5) 0.66104(6) 0.0263 1.0000 Uani .
Si1 Si 0.14492(8) 0.87950(6) 0.52094(7) 0.0309 1.0000 Uani .
W1 W 0.325633(10) 0.743083(7) 0.524897(9) 0.0245 1.0000 Uani .
C1 C 0.2333(2) 0.8073(2) 0.5340(2) 0.0284 1.0000 Uani .
C2 C 0.2557(3) 0.7099(2) 0.4206(2) 0.0304 1.0000 Uani .
C3 C 0.3968(3) 0.8154(2) 0.4629(2) 0.0341 1.0000 Uani .
C4 C 0.3279(3) 0.6458(2) 0.7078(2) 0.0301 1.0000 Uani .
C5 C 0.3456(3) 0.7231(2) 0.7333(2) 0.0305 1.0000 Uani .
C11 C 0.1420(3) 0.9315(2) 0.6160(2) 0.0328 1.0000 Uani .
C12 C 0.1367(4) 0.8996(3) 0.6898(3) 0.0524 1.0000 Uani .
C13 C 0.1345(4) 0.9381(3) 0.7598(3) 0.0623 1.0000 Uani .
C14 C 0.1397(4) 1.0108(3) 0.7568(3) 0.0549 1.0000 Uani .
C15 C 0.1453(3) 1.0443(3) 0.6851(3) 0.0488 1.0000 Uani .
C16 C 0.1463(3) 1.0051(2) 0.6162(3) 0.0413 1.0000 Uani .
C21 C 0.1744(3) 0.9423(2) 0.4400(3) 0.0355 1.0000 Uani .
C22 C 0.2592(3) 0.9779(3) 0.4462(3) 0.0522 1.0000 Uani .
C23 C 0.2791(4) 1.0283(3) 0.3904(4) 0.0628 1.0000 Uani .
C24 C 0.2158(5) 1.0442(3) 0.3274(3) 0.0636 1.0000 Uani .
C25 C 0.1315(4) 1.0091(3) 0.3189(3) 0.0553 1.0000 Uani .
C26 C 0.1122(3) 0.9582(2) 0.3744(3) 0.0438 1.0000 Uani .
C31 C 0.0279(3) 0.8398(2) 0.4910(3) 0.0341 1.0000 Uani .
C32 C -0.0513(3) 0.8606(2) 0.5263(3) 0.0431 1.0000 Uani .
C33 C -0.1374(3) 0.8316(3) 0.5012(3) 0.0509 1.0000 Uani .
C34 C -0.1463(3) 0.7813(3) 0.4418(3) 0.0574 1.0000 Uani .
C35 C -0.0690(4) 0.7605(3) 0.4051(3) 0.0524 1.0000 Uani .
C36 C 0.0167(3) 0.7908(3) 0.4290(3) 0.0456 1.0000 Uani .
C41 C 0.1467(2) 0.6300(2) 0.6212(2) 0.0288 1.0000 Uani .
C42 C 0.1104(3) 0.6899(3) 0.6708(3) 0.0425 1.0000 Uani .
C43 C 0.0098(3) 0.6764(3) 0.6873(3) 0.0487 1.0000 Uani .
C44 C -0.0520(3) 0.6658(3) 0.6110(3) 0.0459 1.0000 Uani .
C45 C -0.0165(3) 0.6087(3) 0.5601(3) 0.0553 1.0000 Uani .
C46 C 0.0844(3) 0.6219(3) 0.5439(3) 0.0468 1.0000 Uani .
C51 C 0.3059(3) 0.5486(2) 0.5756(2) 0.0286 1.0000 Uani .
C52 C 0.2747(3) 0.4894(2) 0.6296(3) 0.0403 1.0000 Uani .
C53 C 0.3156(3) 0.4176(2) 0.6092(3) 0.0440 1.0000 Uani .
C54 C 0.2919(3) 0.3991(2) 0.5220(3) 0.0406 1.0000 Uani .
C55 C 0.3227(3) 0.4574(2) 0.4683(3) 0.0431 1.0000 Uani .
C56 C 0.2811(3) 0.5291(2) 0.4877(3) 0.0361 1.0000 Uani .
C61 C 0.4041(3) 0.8634(2) 0.6936(3) 0.0386 1.0000 Uani .
C62 C 0.4440(4) 0.8776(3) 0.7784(3) 0.0499 1.0000 Uani .
C63 C 0.4261(4) 0.9546(3) 0.8023(4) 0.0602 1.0000 Uani .
C64 C 0.4646(4) 1.0057(3) 0.7444(4) 0.0638 1.0000 Uani .
C65 C 0.4220(4) 0.9934(3) 0.6615(4) 0.0629 1.0000 Uani .
C66 C 0.4379(4) 0.9163(2) 0.6338(3) 0.0474 1.0000 Uani .
C71 C 0.5309(3) 0.7347(2) 0.6814(2) 0.0309 1.0000 Uani .
C72 C 0.5651(3) 0.7182(3) 0.7689(3) 0.0386 1.0000 Uani .
C73 C 0.6614(3) 0.6844(2) 0.7749(3) 0.0436 1.0000 Uani .
C74 C 0.7307(3) 0.7300(3) 0.7362(3) 0.0436 1.0000 Uani .
C75 C 0.6968(3) 0.7449(3) 0.6498(3) 0.0475 1.0000 Uani .
C76 C 0.6016(3) 0.7803(3) 0.6418(3) 0.0383 1.0000 Uani .
H41 H 0.2893 0.6244 0.7436 0.0360 1.0000 Uiso R
H42 H 0.3854 0.6216 0.7105 0.0360 1.0000 Uiso R
H51 H 0.3799 0.7240 0.7843 0.0366 1.0000 Uiso R
H52 H 0.2880 0.7464 0.7362 0.0366 1.0000 Uiso R
H121 H 0.1345 0.8493 0.6924 0.0630 1.0000 Uiso R
H131 H 0.1295 0.9145 0.8091 0.0749 1.0000 Uiso R
H141 H 0.1393 1.0378 0.8045 0.0661 1.0000 Uiso R
H151 H 0.1485 1.0945 0.6829 0.0586 1.0000 Uiso R
H161 H 0.1501 1.0291 0.5670 0.0497 1.0000 Uiso R
H221 H 0.3041 0.9674 0.4895 0.0628 1.0000 Uiso R
H231 H 0.3372 1.0519 0.3958 0.0753 1.0000 Uiso R
H241 H 0.2294 1.0793 0.2897 0.0764 1.0000 Uiso R
H251 H 0.0872 1.0197 0.2752 0.0666 1.0000 Uiso R
H261 H 0.0549 0.9336 0.3674 0.0527 1.0000 Uiso R
H321 H -0.0462 0.8949 0.5679 0.0519 1.0000 Uiso R
H331 H -0.1907 0.8467 0.5254 0.0611 1.0000 Uiso R
H341 H -0.2050 0.7609 0.4261 0.0690 1.0000 Uiso R
H351 H -0.0745 0.7258 0.3639 0.0629 1.0000 Uiso R
H361 H 0.0689 0.7777 0.4022 0.0547 1.0000 Uiso R
H411 H 0.1408 0.5876 0.6507 0.0346 1.0000 Uiso R
H421 H 0.1478 0.6931 0.7203 0.0509 1.0000 Uiso R
H422 H 0.1136 0.7333 0.6425 0.0509 1.0000 Uiso R
H431 H -0.0119 0.7160 0.7150 0.0584 1.0000 Uiso R
H432 H 0.0076 0.6352 0.7194 0.0584 1.0000 Uiso R
H441 H -0.0554 0.7089 0.5818 0.0550 1.0000 Uiso R
H442 H -0.1121 0.6530 0.6240 0.0550 1.0000 Uiso R
H451 H -0.0202 0.5645 0.5866 0.0663 1.0000 Uiso R
H452 H -0.0539 0.6072 0.5105 0.0663 1.0000 Uiso R
H461 H 0.0874 0.6640 0.5133 0.0561 1.0000 Uiso R
H462 H 0.1055 0.5830 0.5148 0.0561 1.0000 Uiso R
H511 H 0.3716 0.5483 0.5831 0.0343 1.0000 Uiso R
H521 H 0.2944 0.5007 0.6837 0.0484 1.0000 Uiso R
H522 H 0.2091 0.4863 0.6230 0.0484 1.0000 Uiso R
H531 H 0.3810 0.4195 0.6200 0.0527 1.0000 Uiso R
H532 H 0.2916 0.3820 0.6414 0.0527 1.0000 Uiso R
H541 H 0.2268 0.3931 0.5122 0.0488 1.0000 Uiso R
H542 H 0.3221 0.3561 0.5105 0.0488 1.0000 Uiso R
H551 H 0.3883 0.4608 0.4754 0.0517 1.0000 Uiso R
H552 H 0.3036 0.4457 0.4143 0.0517 1.0000 Uiso R
H561 H 0.3045 0.5645 0.4548 0.0433 1.0000 Uiso R
H562 H 0.2156 0.5267 0.4773 0.0433 1.0000 Uiso R
H611 H 0.3397 0.8726 0.6935 0.0462 1.0000 Uiso R
H621 H 0.5089 0.8693 0.7825 0.0599 1.0000 Uiso R
H622 H 0.4160 0.8465 0.8134 0.0599 1.0000 Uiso R
H631 H 0.4552 0.9630 0.8545 0.0721 1.0000 Uiso R
H632 H 0.3613 0.9620 0.8020 0.0721 1.0000 Uiso R
H641 H 0.4518 1.0529 0.7599 0.0761 1.0000 Uiso R
H642 H 0.5297 0.9992 0.7459 0.0761 1.0000 Uiso R
H651 H 0.4487 1.0252 0.6264 0.0753 1.0000 Uiso R
H652 H 0.3573 1.0020 0.6596 0.0753 1.0000 Uiso R
H661 H 0.5021 0.9091 0.6300 0.0569 1.0000 Uiso R
H662 H 0.4048 0.9090 0.5829 0.0569 1.0000 Uiso R
H711 H 0.5304 0.6904 0.6546 0.0371 1.0000 Uiso R
H721 H 0.5679 0.7610 0.7988 0.0462 1.0000 Uiso R
H722 H 0.5230 0.6865 0.7902 0.0462 1.0000 Uiso R
H731 H 0.6824 0.6781 0.8297 0.0523 1.0000 Uiso R
H732 H 0.6573 0.6397 0.7489 0.0523 1.0000 Uiso R
H741 H 0.7384 0.7736 0.7644 0.0523 1.0000 Uiso R
H742 H 0.7883 0.7059 0.7384 0.0523 1.0000 Uiso R
H751 H 0.7398 0.7754 0.6276 0.0569 1.0000 Uiso R
H752 H 0.6929 0.7015 0.6212 0.0569 1.0000 Uiso R
H761 H 0.6062 0.8254 0.6670 0.0459 1.0000 Uiso R
H762 H 0.5814 0.7861 0.5868 0.0459 1.0000 Uiso R

loop_
_atom_site_aniso_label
_atom_site_aniso_U_11
_atom_site_aniso_U_22
_atom_site_aniso_U_33
_atom_site_aniso_U_23
_atom_site_aniso_U_13
_atom_site_aniso_U_12
Br1 0.0387(2) 0.0486(3) 0.0586(3) -0.0129(2) 0.0118(2) 0.0062(2)
O2 0.065(2) 0.052(2) 0.0399(19) -0.0079(16) 0.0035(17) -0.0116(17)
O3 0.076(3) 0.053(2) 0.065(2) -0.0043(19) 0.031(2) -0.0186(19)
P1 0.0234(4) 0.0247(5) 0.0273(5) 0.0005(4) 0.0035(4) 0.0003(4)
P2 0.0261(5) 0.0261(5) 0.0266(5) -0.0035(4) 0.0015(4) -0.0013(4)
Si1 0.0305(5) 0.0281(5) 0.0337(6) 0.0030(4) 0.0015(4) 0.0033(4)
W1 0.02426(7) 0.02505(8) 0.02435(8) -0.00030(6) 0.00373(5) -0.00096(6)
C1 0.0249(18) 0.0302(19) 0.031(2) -0.0016(16) 0.0046(15) -0.0043(15)
C2 0.032(2) 0.034(2) 0.025(2) 0.0042(16) 0.0070(16) -0.0012(16)
C3 0.047(2) 0.026(2) 0.029(2) -0.0001(16) 0.0034(18) -0.0051(17)
C4 0.0272(19) 0.034(2) 0.029(2) 0.0044(16) 0.0022(15) -0.0008(15)
C5 0.0299(19) 0.037(2) 0.0247(19) -0.0019(16) 0.0033(15) -0.0026(16)
C11 0.029(2) 0.031(2) 0.037(2) 0.0026(17) -0.0002(16) 0.0067(16)
C12 0.078(4) 0.034(2) 0.046(3) 0.002(2) 0.011(3) 0.016(2)
C13 0.098(4) 0.053(3) 0.036(3) 0.003(2) 0.007(3) 0.027(3)
C14 0.057(3) 0.059(3) 0.045(3) -0.020(3) -0.010(2) 0.018(3)
C15 0.047(3) 0.034(2) 0.065(3) -0.012(2) 0.001(2) 0.005(2)
C16 0.040(2) 0.033(2) 0.050(3) -0.001(2) 0.002(2) 0.0023(18)
C21 0.037(2) 0.030(2) 0.040(2) 0.0057(18) 0.0060(18) 0.0045(17)
C22 0.044(3) 0.049(3) 0.063(3) 0.015(3) 0.001(2) -0.003(2)
C23 0.062(3) 0.055(3) 0.074(4) 0.015(3) 0.022(3) -0.011(3)
C24 0.102(5) 0.045(3) 0.048(3) 0.009(2) 0.035(3) 0.001(3)
C25 0.083(4) 0.050(3) 0.033(3) 0.010(2) 0.009(3) 0.012(3)
C26 0.053(3) 0.038(2) 0.040(3) 0.005(2) 0.001(2) 0.002(2)
C31 0.031(2) 0.033(2) 0.038(2) 0.0067(18) 0.0014(17) 0.0027(16)
C32 0.040(2) 0.038(2) 0.051(3) 0.011(2) 0.006(2) 0.0046(19)
C33 0.035(2) 0.051(3) 0.066(3) 0.020(3) 0.004(2) 0.003(2)
C34 0.039(3) 0.063(3) 0.067(4) 0.027(3) -0.015(2) -0.007(2)
C35 0.052(3) 0.053(3) 0.049(3) 0.003(2) -0.012(2) -0.009(2)
C36 0.038(2) 0.051(3) 0.046(3) 0.001(2) -0.002(2) -0.001(2)
C41 0.0238(18) 0.0254(19) 0.038(2) 0.0041(16) 0.0051(15) -0.0002(14)
C42 0.033(2) 0.044(3) 0.052(3) -0.011(2) 0.013(2) -0.0025(19)
C43 0.035(2) 0.054(3) 0.060(3) -0.003(2) 0.020(2) 0.005(2)
C44 0.030(2) 0.046(3) 0.062(3) 0.009(2) 0.010(2) 0.0092(19)
C45 0.027(2) 0.071(4) 0.068(4) -0.012(3) 0.003(2) -0.001(2)
C46 0.026(2) 0.068(3) 0.047(3) -0.010(2) 0.0035(19) 0.003(2)
C51 0.0266(18) 0.0256(19) 0.034(2) 0.0024(16) 0.0033(15) 0.0020(14)
C52 0.052(3) 0.030(2) 0.040(3) 0.0046(18) 0.013(2) 0.0036(19)
C53 0.054(3) 0.027(2) 0.051(3) 0.007(2) 0.008(2) 0.0047(19)
C54 0.040(2) 0.026(2) 0.056(3) -0.0048(19) 0.006(2) 0.0019(17)
C55 0.057(3) 0.033(2) 0.039(3) -0.0036(19) 0.005(2) 0.010(2)
C56 0.043(2) 0.030(2) 0.036(2) -0.0015(17) 0.0022(18) 0.0063(17)
C61 0.041(2) 0.030(2) 0.044(3) -0.0090(19) -0.0008(19) -0.0004(18)
C62 0.059(3) 0.045(3) 0.044(3) -0.016(2) -0.002(2) 0.000(2)
C63 0.068(4) 0.044(3) 0.067(4) -0.024(3) 0.002(3) 0.005(3)
C64 0.056(3) 0.035(3) 0.096(5) -0.026(3) -0.013(3) 0.002(2)
C65 0.063(3) 0.033(3) 0.091(5) 0.000(3) -0.006(3) 0.000(2)
C66 0.060(3) 0.027(2) 0.054(3) 0.000(2) 0.002(2) -0.001(2)
C71 0.0295(19) 0.030(2) 0.033(2) -0.0028(16) 0.0017(15) 0.0001(15)
C72 0.034(2) 0.041(2) 0.040(2) 0.0049(19) 0.0016(18) 0.0030(18)
C73 0.037(2) 0.039(2) 0.053(3) 0.004(2) -0.007(2) 0.0019(19)
C74 0.030(2) 0.043(3) 0.057(3) -0.004(2) -0.002(2) 0.0044(18)
C75 0.029(2) 0.062(3) 0.052(3) -0.002(2) 0.0078(19) -0.004(2)
C76 0.028(2) 0.044(2) 0.042(2) 0.002(2) 0.0030(17) -0.0013(18)

loop_
_atom_type_symbol
_atom_type_scat_dispersion_real
_atom_type_scat_dispersion_imag
_atom_type_scat_Cromer_Mann_a1
_atom_type_scat_Cromer_Mann_b1
_atom_type_scat_Cromer_Mann_a2
_atom_type_scat_Cromer_Mann_b2
_atom_type_scat_Cromer_Mann_a3
_atom_type_scat_Cromer_Mann_b3
_atom_type_scat_Cromer_Mann_a4
_atom_type_scat_Cromer_Mann_b4
_atom_type_scat_Cromer_Mann_c
_atom_type_scat_source
C 0.0033 0.0016 2.3100 20.8439 1.0200 10.2075 1.5886 0.5687 0.8650 51.6512 0.2156 'International Tables Vol C 4.2.6.8 and 6.1.1.4'
H 0.0000 0.0000 0.4930 10.5109 0.3229 26.1257 0.1402 3.1424 0.0408 57.7998 0.0030 'International Tables Vol C 4.2.6.8 and 6.1.1.4'
Br -0.2901 2.4595 17.1789 2.1723 5.2358 16.5796 5.6377 0.2609 3.9851 41.4328 2.9557 'International Tables Vol C 4.2.6.8 and 6.1.1.4'
O 0.0106 0.0060 3.0485 13.2771 2.2868 5.7011 1.5463 0.3239 0.8670 32.9089 0.2508 'International Tables Vol C 4.2.6.8 and 6.1.1.4'
P 0.1023 0.0942 6.4345 1.9067 4.1791 27.1570 1.7800 0.5260 1.4908 68.1645 1.1149 'International Tables Vol C 4.2.6.8 and 6.1.1.4'
Si 0.0817 0.0704 6.2915 2.4386 3.0353 32.3337 1.9891 0.6785 1.5410 81.6937 1.1407 'International Tables Vol C 4.2.6.8 and 6.1.1.4'
W -0.8490 6.8722 29.0818 1.7203 15.4300 9.2259 14.4327 0.3217 5.1198 57.0560 9.8875 'International Tables Vol C 4.2.6.8 and 6.1.1.4'

loop_
_geom_angle_atom_site_label_1
_geom_angle_atom_site_label_2
_geom_angle_atom_site_label_3
_geom_angle
_geom_angle_publ_flag
W1 P1 C4 107.41(13) yes
W1 P1 C41 119.83(13) yes
C4 P1 C41 102.98(18) yes
W1 P1 C51 117.24(12) yes
C4 P1 C51 102.16(18) yes
C41 P1 C51 104.93(17) yes
W1 P2 C5 104.98(13) yes
W1 P2 C61 114.61(14) yes
C5 P2 C61 102.3(2) yes
W1 P2 C71 117.52(13) yes
C5 P2 C71 104.00(18) yes
C61 P2 C71 111.35(19) yes
C1 Si1 C11 110.62(17) yes
C1 Si1 C21 109.98(18) yes
C11 Si1 C21 108.14(19) yes
C1 Si1 C31 109.49(18) yes
C11 Si1 C31 110.00(19) yes
C21 Si1 C31 108.56(19) yes
P1 W1 P2 80.18(3) yes
P1 W1 Br1 87.38(2) yes
P2 W1 Br1 89.24(2) yes
P1 W1 C1 101.60(12) yes
P2 W1 C1 95.32(12) yes
Br1 W1 C1 170.50(12) yes
P1 W1 C2 93.53(11) yes
P2 W1 C2 173.32(11) yes
Br1 W1 C2 88.21(11) yes
C1 W1 C2 88.12(17) yes
P1 W1 C3 167.41(12) yes
P2 W1 C3 95.63(12) yes
Br1 W1 C3 80.67(12) yes
C1 W1 C3 90.57(17) yes
C2 W1 C3 90.04(16) yes
Si1 C1 W1 167.3(2) yes
W1 C2 O2 174.8(4) yes
W1 C3 O3 177.2(4) yes
P1 C4 C5 112.4(3) yes
P1 C4 H41 108.7 no
C5 C4 H41 108.7 no
P1 C4 H42 108.7 no
C5 C4 H42 108.8 no
H41 C4 H42 109.5 no
C4 C5 P2 110.7(3) yes
C4 C5 H51 109.2 no
P2 C5 H51 109.1 no
C4 C5 H52 109.2 no
P2 C5 H52 109.2 no
H51 C5 H52 109.5 no
Si1 C11 C12 122.8(3) yes
Si1 C11 C16 121.3(3) yes
C12 C11 C16 116.0(4) yes
C11 C12 C13 122.6(5) yes
C11 C12 H121 118.7 no
C13 C12 H121 118.7 no
C12 C13 C14 119.1(5) yes
C12 C13 H131 120.4 no
C14 C13 H131 120.4 no
C13 C14 C15 120.0(5) yes
C13 C14 H141 120.0 no
C15 C14 H141 120.0 no
C14 C15 C16 119.9(5) yes
C14 C15 H151 120.0 no
C16 C15 H151 120.0 no
C11 C16 C15 122.4(5) yes
C11 C16 H161 118.8 no
C15 C16 H161 118.8 no
Si1 C21 C22 120.5(3) yes
Si1 C21 C26 122.3(3) yes
C22 C21 C26 117.1(4) yes
C21 C22 C23 121.3(5) yes
C21 C22 H221 119.4 no
C23 C22 H221 119.4 no
C22 C23 C24 120.5(5) yes
C22 C23 H231 119.8 no
C24 C23 H231 119.7 no
C23 C24 C25 119.7(5) yes
C23 C24 H241 120.2 no
C25 C24 H241 120.2 no
C24 C25 C26 119.7(5) yes
C24 C25 H251 120.2 no
C26 C25 H251 120.2 no
C21 C26 C25 121.8(5) yes
C21 C26 H261 119.1 no
C25 C26 H261 119.1 no
Si1 C31 C32 122.1(3) yes
Si1 C31 C36 120.2(3) yes
C32 C31 C36 117.6(4) yes
C31 C32 C33 120.7(5) yes
C31 C32 H321 119.6 no
C33 C32 H321 119.6 no
C32 C33 C34 120.6(5) yes
C32 C33 H331 119.7 no
C34 C33 H331 119.7 no
C33 C34 C35 119.7(5) yes
C33 C34 H341 120.1 no
C35 C34 H341 120.1 no
C34 C35 C36 119.5(5) yes
C34 C35 H351 120.3 no
C36 C35 H351 120.2 no
C35 C36 C31 121.7(5) yes
C35 C36 H361 119.1 no
C31 C36 H361 119.1 no
P1 C41 C42 114.0(3) yes
P1 C41 C46 113.0(3) yes
C42 C41 C46 109.5(3) yes
P1 C41 H411 106.6 no
C42 C41 H411 106.6 no
C46 C41 H411 106.6 no
C41 C42 C43 111.0(4) yes
C41 C42 H421 109.1 no
C43 C42 H421 109.1 no
C41 C42 H422 109.1 no
C43 C42 H422 109.1 no
H421 C42 H422 109.5 no
C42 C43 C44 111.6(4) yes
C42 C43 H431 109.0 no
C44 C43 H431 108.9 no
C42 C43 H432 108.9 no
C44 C43 H432 108.9 no
H431 C43 H432 109.5 no
C43 C44 C45 111.9(4) yes
C43 C44 H441 108.9 no
C45 C44 H441 108.9 no
C43 C44 H442 108.8 no
C45 C44 H442 108.8 no
H441 C44 H442 109.5 no
C44 C45 C46 111.7(4) yes
C44 C45 H451 108.9 no
C46 C45 H451 108.9 no
C44 C45 H452 108.9 no
C46 C45 H452 108.9 no
H451 C45 H452 109.5 no
C45 C46 C41 111.4(4) yes
C45 C46 H461 109.0 no
C41 C46 H461 109.0 no
C45 C46 H462 109.0 no
C41 C46 H462 109.0 no
H461 C46 H462 109.5 no
P1 C51 C52 113.7(3) yes
P1 C51 C56 115.7(3) yes
C52 C51 C56 109.9(3) yes
P1 C51 H511 105.5 no
C52 C51 H511 105.5 no
C56 C51 H511 105.5 no
C51 C52 C53 111.6(3) yes
C51 C52 H521 108.9 no
C53 C52 H521 109.0 no
C51 C52 H522 108.9 no
C53 C52 H522 108.9 no
H521 C52 H522 109.5 no
C52 C53 C54 111.4(4) yes
C52 C53 H531 109.0 no
C54 C53 H531 109.0 no
C52 C53 H532 109.0 no
C54 C53 H532 109.0 no
H531 C53 H532 109.5 no
C53 C54 C55 110.8(4) yes
C53 C54 H541 109.1 no
C55 C54 H541 109.1 no
C53 C54 H542 109.2 no
C55 C54 H542 109.2 no
H541 C54 H542 109.5 no
C54 C55 C56 111.7(4) yes
C54 C55 H551 108.9 no
C56 C55 H551 108.9 no
C54 C55 H552 108.9 no
C56 C55 H552 108.9 no
H551 C55 H552 109.5 no
C51 C56 C55 110.9(3) yes
C51 C56 H561 109.1 no
C55 C56 H561 109.1 no
C51 C56 H562 109.1 no
C55 C56 H562 109.1 no
H561 C56 H562 109.5 no
P2 C61 C62 114.8(3) yes
P2 C61 C66 113.3(3) yes
C62 C61 C66 112.7(4) yes
P2 C61 H611 104.9 no
C62 C61 H611 104.9 no
C66 C61 H611 104.9 no
C61 C62 C63 110.8(4) yes
C61 C62 H621 109.1 no
C63 C62 H621 109.2 no
C61 C62 H622 109.1 no
C63 C62 H622 109.2 no
H621 C62 H622 109.5 no
C62 C63 C64 110.6(4) yes
C62 C63 H631 109.1 no
C64 C63 H631 109.2 no
C62 C63 H632 109.2 no
C64 C63 H632 109.2 no
H631 C63 H632 109.5 no
C63 C64 C65 110.9(4) yes
C63 C64 H641 109.1 no
C65 C64 H641 109.1 no
C63 C64 H642 109.1 no
C65 C64 H642 109.1 no
H641 C64 H642 109.5 no
C64 C65 C66 111.5(4) yes
C64 C65 H651 108.9 no
C66 C65 H651 108.9 no
C64 C65 H652 109.0 no
C66 C65 H652 109.0 no
H651 C65 H652 109.5 no
C61 C66 C65 110.4(4) yes
C61 C66 H661 109.2 no
C65 C66 H661 109.3 no
C61 C66 H662 109.2 no
C65 C66 H662 109.3 no
H661 C66 H662 109.5 no
P2 C71 C72 117.3(3) yes
P2 C71 C76 111.7(3) yes
C72 C71 C76 111.1(3) yes
P2 C71 H711 105.2 no
C72 C71 H711 105.2 no
C76 C71 H711 105.2 no
C71 C72 C73 110.8(4) yes
C71 C72 H721 109.1 no
C73 C72 H721 109.1 no
C71 C72 H722 109.1 no
C73 C72 H722 109.1 no
H721 C72 H722 109.5 no
C72 C73 C74 111.9(4) yes
C72 C73 H731 108.8 no
C74 C73 H731 108.8 no
C72 C73 H732 108.9 no
C74 C73 H732 108.9 no
H731 C73 H732 109.5 no
C73 C74 C75 110.4(4) yes
C73 C74 H741 109.2 no
C75 C74 H741 109.2 no
C73 C74 H742 109.2 no
C75 C74 H742 109.2 no
H741 C74 H742 109.5 no
C74 C75 C76 111.9(4) yes
C74 C75 H751 108.8 no
C76 C75 H751 108.9 no
C74 C75 H752 108.9 no
C76 C75 H752 108.9 no
H751 C75 H752 109.5 no
C71 C76 C75 110.6(4) yes
C71 C76 H761 109.2 no
C75 C76 H761 109.2 no
C71 C76 H762 109.2 no
C75 C76 H762 109.2 no
H761 C76 H762 109.5 no

loop_
_geom_bond_atom_site_label_1
_geom_bond_atom_site_label_2
_geom_bond_distance
_geom_bond_publ_flag
Br1 W1 2.6899(5) yes
O2 C2 1.112(5) yes
O3 C3 1.108(5) yes
P1 W1 2.5617(10) yes
P1 C4 1.848(4) yes
P1 C41 1.854(4) yes
P1 C51 1.851(4) yes
P2 W1 2.5493(10) yes
P2 C5 1.840(4) yes
P2 C61 1.856(4) yes
P2 C71 1.857(4) yes
Si1 C1 1.869(4) yes
Si1 C11 1.880(4) yes
Si1 C21 1.885(4) yes
Si1 C31 1.881(4) yes
W1 C1 1.824(4) yes
W1 C2 2.038(4) yes
W1 C3 2.054(4) yes
C4 C5 1.535(5) yes
C4 H41 0.950 no
C4 H42 0.950 no
C5 H51 0.950 no
C5 H52 0.950 no
C11 C12 1.388(6) yes
C11 C16 1.389(6) yes
C12 C13 1.385(7) yes
C12 H121 0.950 no
C13 C14 1.376(8) yes
C13 H131 0.950 no
C14 C15 1.371(7) yes
C14 H141 0.950 no
C15 C16 1.376(7) yes
C15 H151 0.950 no
C16 H161 0.950 no
C21 C22 1.398(6) yes
C21 C26 1.390(6) yes
C22 C23 1.385(7) yes
C22 H221 0.950 no
C23 C24 1.367(8) yes
C23 H231 0.950 no
C24 C25 1.388(8) yes
C24 H241 0.950 no
C25 C26 1.385(7) yes
C25 H251 0.950 no
C26 H261 0.950 no
C31 C32 1.399(6) yes
C31 C36 1.392(6) yes
C32 C33 1.393(7) yes
C32 H321 0.950 no
C33 C34 1.375(8) yes
C33 H331 0.950 no
C34 C35 1.388(8) yes
C34 H341 0.950 no
C35 C36 1.393(7) yes
C35 H351 0.950 no
C36 H361 0.950 no
C41 C42 1.528(6) yes
C41 C46 1.518(6) yes
C41 H411 0.950 no
C42 C43 1.533(6) yes
C42 H421 0.950 no
C42 H422 0.950 no
C43 C44 1.506(7) yes
C43 H431 0.950 no
C43 H432 0.950 no
C44 C45 1.498(7) yes
C44 H441 0.950 no
C44 H442 0.950 no
C45 C46 1.535(6) yes
C45 H451 0.950 no
C45 H452 0.950 no
C46 H461 0.950 no
C46 H462 0.950 no
C51 C52 1.535(5) yes
C51 C56 1.532(6) yes
C51 H511 0.950 no
C52 C53 1.532(6) yes
C52 H521 0.950 no
C52 H522 0.950 no
C53 C54 1.514(6) yes
C53 H531 0.950 no
C53 H532 0.950 no
C54 C55 1.519(6) yes
C54 H541 0.950 no
C54 H542 0.950 no
C55 C56 1.529(6) yes
C55 H551 0.950 no
C55 H552 0.950 no
C56 H561 0.950 no
C56 H562 0.950 no
C61 C62 1.511(6) yes
C61 C66 1.530(6) yes
C61 H611 0.950 no
C62 C63 1.537(7) yes
C62 H621 0.950 no
C62 H622 0.950 no
C63 C64 1.514(8) yes
C63 H631 0.950 no
C63 H632 0.950 no
C64 C65 1.489(8) yes
C64 H641 0.950 no
C64 H642 0.950 no
C65 C66 1.552(7) yes
C65 H651 0.950 no
C65 H652 0.950 no
C66 H661 0.950 no
C66 H662 0.950 no
C71 C72 1.539(6) yes
C71 C76 1.539(6) yes
C71 H711 0.950 no
C72 C73 1.531(6) yes
C72 H721 0.950 no
C72 H722 0.950 no
C73 C74 1.516(6) yes
C73 H731 0.950 no
C73 H732 0.950 no
C74 C75 1.515(7) yes
C74 H741 0.950 no
C74 H742 0.950 no
C75 C76 1.528(6) yes
C75 H751 0.950 no
C75 H752 0.950 no
C76 H761 0.950 no
C76 H762 0.950 no

loop_
_geom_hbond_atom_site_label_D
_geom_hbond_atom_site_label_H
_geom_hbond_atom_site_label_A
_geom_hbond_site_symmetry_A
_geom_hbond_angle_DHA
_geom_hbond_distance_DH
_geom_hbond_distance_HA
_geom_hbond_distance_DA
_geom_hbond_publ_flag
C13 H131 O2 3_565 128.50(15) 0.950 2.553 3.231(7) yes
